data_7029497
loop_
_publ_author_name
'Chen, Shui-Sheng'
'Wang, Peng'
'Takamizawa, Satoshi'
'Okamura, Taka-Aki'
'Chen, Min'
'Sun, Wei-Yin'

_publ_section_title
;
 Zinc(ii) and cadmium(ii) metal-organic frameworks with 4-imidazole
 containing tripodal ligand: sorption and anion exchange properties.
;
_journal_issue 16
_journal_name_full 'Dalton transactions (Cambridge, England : 2003)'
_journal_page_first 6012
_journal_page_last 6020
_journal_paper_doi 10.1039/c3dt53388c
_journal_volume 43
_journal_year 2014
_chemical_formula_moiety 'C30 H42 Cd Cl2 N12 O18.50'
_chemical_formula_sum 'C30 H42 Cd Cl2 N12 O18.5'
_chemical_formula_weight 1050.05
_chemical_name_systematic 'C30 H42 Cd Cl2 N12 O18.50'
_space_group_crystal_system cubic
_space_group_IT_number 205
_space_group_name_Hall '-P 2ac 2ab 3'
_space_group_name_H-M_alt 'P a -3'
_symmetry_space_group_name_Hall '-P 2ac 2ab 3'
_symmetry_space_group_name_H-M 'P a -3'
_atom_sites_solution_hydrogens geom
_audit_creation_date 2013-12-19
_audit_creation_method SHELXL-2013
_cell_angle_alpha 90
_cell_angle_beta 90
_cell_angle_gamma 90
_cell_formula_units_Z 4
_cell_length_a 17.542(5)
_cell_length_b 17.542(5)
_cell_length_c 17.542(5)
_cell_measurement_reflns_used 14861
_cell_measurement_temperature 200
_cell_measurement_theta_max 27.5
_cell_measurement_theta_min 3.3
_cell_volume 5398(3)
_computing_structure_refinement 'SHELXL-2013 (Sheldrick, 2013)'
_computing_structure_solution 'SIR92 (Altomare et al., 1994)'
_diffrn_ambient_temperature 200
_diffrn_detector_area_resol_mean 10.00
_diffrn_measured_fraction_theta_full 0.968
_diffrn_measured_fraction_theta_max 0.994
_diffrn_measurement_device_type 'Rigaku RAXIS-RAPID'
_diffrn_measurement_method \w
_diffrn_radiation_monochromator graphite
_diffrn_radiation_type MoK\a
_diffrn_radiation_wavelength 0.71075
_diffrn_reflns_av_R_equivalents 0.1075
_diffrn_reflns_av_unetI/netI 0.0313
_diffrn_reflns_Laue_measured_fraction_full 0.968
_diffrn_reflns_Laue_measured_fraction_max 0.994
_diffrn_reflns_limit_h_max 20
_diffrn_reflns_limit_h_min -20
_diffrn_reflns_limit_k_max 20
_diffrn_reflns_limit_k_min -20
_diffrn_reflns_limit_l_max 20
_diffrn_reflns_limit_l_min -20
_diffrn_reflns_number 37771
_diffrn_reflns_point_group_measured_fraction_full 0.968
_diffrn_reflns_point_group_measured_fraction_max 0.994
_diffrn_reflns_theta_full 25.242
_diffrn_reflns_theta_max 24.995
_diffrn_reflns_theta_min 3.285
_diffrn_source 'fine-focus sealed tube'
_exptl_absorpt_coefficient_mu 0.574
_exptl_absorpt_correction_T_max 0.8956
_exptl_absorpt_correction_T_min 0.8719
_exptl_absorpt_correction_type multi-scan
_exptl_absorpt_process_details
;
    Higashi, T. (1995). Program for Absorption Correction.
    Rigaku Corporation, Tokyo, Japan.
;
_exptl_crystal_colour colorless
_exptl_crystal_density_diffrn 1.292
_exptl_crystal_description block
_exptl_crystal_F_000 2144
_exptl_crystal_size_max 0.250
_exptl_crystal_size_mid 0.200
_exptl_crystal_size_min 0.200
_refine_diff_density_max 0.573
_refine_diff_density_min -0.372
_refine_diff_density_rms 0.108
_refine_ls_extinction_method none
_refine_ls_goodness_of_fit_ref 1.092
_refine_ls_hydrogen_treatment constr
_refine_ls_matrix_type full
_refine_ls_number_parameters 151
_refine_ls_number_reflns 1586
_refine_ls_number_restraints 86
_refine_ls_restrained_S_all 1.115
_refine_ls_R_factor_all 0.1010
_refine_ls_R_factor_gt 0.0705
_refine_ls_shift/su_max 0.001
_refine_ls_shift/su_mean 0.000
_refine_ls_structure_factor_coef Fsqd
_refine_ls_weighting_details 'w=1/[\s^2^(Fo^2^)+(0.1153P)^2^+9.8220P] where P=(Fo^2^+2Fc^2^)/3'
_refine_ls_weighting_scheme calc
_refine_ls_wR_factor_gt 0.1981
_refine_ls_wR_factor_ref 0.2183
_reflns_Friedel_coverage 0.000
_reflns_number_gt 1082
_reflns_number_total 1586
_reflns_threshold_expression 'I > 2\s(I)'
_cod_data_source_file c3dt53388c.txt
_cod_data_source_block 2
_cod_original_cell_volume 5398(5)
_cod_original_formula_sum 'C30 H42 Cd Cl2 N12 O18.50'
_cod_database_code 7029497
_shelx_space_group_comment
;
The symmetry employed for this shelxl refinement is uniquely defined
by the following loop, which should always be used as a source of
symmetry information in preference to the above space-group names.
They are only intended as comments.
;
_shelx_estimated_absorpt_t_min 0.870
_shelx_estimated_absorpt_t_max 0.894

loop_
_space_group_symop_operation_xyz
'x, y, z'
'y, z, x'
'z, x, y'
'x+1/2, y, -z+1/2'
'y+1/2, z, -x+1/2'
'z+1/2, x, -y+1/2'
'y+1/2, -z+1/2, -x'
'z+1/2, -x+1/2, -y'
'-z, x+1/2, -y+1/2'
'-x, y+1/2, -z+1/2'
'-y, z+1/2, -x+1/2'
'x+1/2, -y+1/2, -z'
'-x, -y, -z'
'-y, -z, -x'
'-z, -x, -y'
'-x-1/2, -y, z-1/2'
'-y-1/2, -z, x-1/2'
'-z-1/2, -x, y-1/2'
'-y-1/2, z-1/2, x'
'-z-1/2, x-1/2, y'
'z, -x-1/2, y-1/2'
'x, -y-1/2, z-1/2'
'y, -z-1/2, x-1/2'
'-x-1/2, y-1/2, z'

loop_
_atom_site_label
_atom_site_type_symbol
_atom_site_fract_x
_atom_site_fract_y
_atom_site_fract_z
_atom_site_U_iso_or_equiv
_atom_site_adp_type
_atom_site_occupancy
_atom_site_site_symmetry_order
_atom_site_calc_flag
_atom_site_refinement_flags_posn
_atom_site_refinement_flags_adp
_atom_site_refinement_flags_occupancy
Cd1 Cd 0.5000 0.5000 0.0000 0.0382(4) Uani 1 6 d S T P
N11 N 0.5416(4) 0.6522(4) 0.1997(3) 0.092(2) Uani 1 1 d . . .
H2 H 0.5280 0.6706 0.2444 0.111 Uiso 1 1 calc R U .
N12 N 0.5420(2) 0.5794(2) 0.0984(2) 0.0452(11) Uani 1 1 d . . .
C1 C 0.6447(3) 0.7467(3) 0.1728(3) 0.0577(15) Uani 1 1 d . . .
C2 C 0.6281(3) 0.7922(3) 0.2359(3) 0.0577(15) Uani 1 1 d . . .
H1 H 0.5858 0.7799 0.2674 0.069 Uiso 1 1 calc R U .
C11 C 0.5979(3) 0.6801(3) 0.1542(3) 0.0521(14) Uani 1 1 d . . .
C12 C 0.5961(3) 0.6345(3) 0.0919(3) 0.0513(14) Uani 1 1 d . . .
H3 H 0.6286 0.6403 0.0490 0.062 Uiso 1 1 calc R U .
C13 C 0.5105(4) 0.5915(4) 0.1644(4) 0.076(2) Uani 1 1 d . . .
H4 H 0.4705 0.5614 0.1850 0.091 Uiso 1 1 calc R U .
Cl1 Cl 0.8390(11) 0.6004(10) 0.1789(12) 0.263(12) Uani 0.250(7) 1 d D U P
Cl1B Cl 0.8411(10) 0.5704(10) 0.1353(13) 0.087(10) Uani 0.084(7) 1 d D U P
O11 O 0.8615(14) 0.6451(13) 0.1145(17) 0.229(15) Uani 0.3333 1 d D U P
O12 O 0.8935(12) 0.5410(15) 0.1897(18) 0.235(14) Uani 0.3333 1 d D U P
O13 O 0.7663(10) 0.5679(14) 0.1657(19) 0.197(11) Uani 0.3333 1 d D U P
O14 O 0.837(2) 0.648(2) 0.2446(17) 0.30(3) Uani 0.250(7) 1 d D U P
O14B O 0.844(2) 0.523(2) 0.0696(19) 0.8(5) Uani 0.084(7) 1 d D U P
O1 O 0.8138(18) 0.6862(18) 0.3138(18) 0.169(17) Uani 0.25(2) 3 d S TU P
O2 O 0.6712(10) 0.5325(10) 0.2801(9) 0.344(10) Uani 1 1 d . U .
O3 O 0.553(2) 0.413(2) 0.319(2) 0.387(18) Uani 0.6667 1 d . U P

loop_
_atom_site_aniso_label
_atom_site_aniso_U_11
_atom_site_aniso_U_22
_atom_site_aniso_U_33
_atom_site_aniso_U_23
_atom_site_aniso_U_13
_atom_site_aniso_U_12
Cd1 0.0382(4) 0.0382(4) 0.0382(4) 0.0011(2) -0.0011(2) -0.0011(2)
N11 0.110(5) 0.097(4) 0.070(4) -0.036(3) 0.036(3) -0.057(4)
N12 0.044(3) 0.048(3) 0.044(3) -0.003(2) 0.000(2) -0.004(2)
C1 0.058(3) 0.055(3) 0.060(4) -0.006(3) 0.008(3) -0.013(3)
C2 0.050(3) 0.064(4) 0.059(4) -0.011(3) 0.016(3) -0.011(3)
C11 0.053(3) 0.056(3) 0.048(3) -0.012(3) 0.010(3) -0.012(3)
C12 0.049(3) 0.058(3) 0.047(3) -0.004(3) 0.009(3) -0.013(3)
C13 0.083(5) 0.081(5) 0.065(4) -0.019(4) 0.023(4) -0.044(4)
Cl1 0.291(19) 0.241(18) 0.256(19) 0.026(16) -0.068(15) 0.057(16)
Cl1B 0.088(14) 0.041(11) 0.132(18) 0.019(11) -0.028(12) -0.023(9)
O11 0.23(2) 0.20(2) 0.26(2) 0.067(17) 0.018(17) -0.010(17)
O12 0.22(2) 0.23(2) 0.26(2) 0.046(18) -0.045(17) -0.007(18)
O13 0.174(18) 0.164(17) 0.25(2) 0.038(16) -0.013(16) 0.033(15)
O14 0.30(3) 0.30(3) 0.28(3) 0.01(2) -0.02(2) 0.03(2)
O14B 0.8(5) 0.8(5) 0.8(5) 0.00(2) 0.00(2) 0.00(2)
O1 0.169(17) 0.169(17) 0.169(17) 0.022(11) -0.022(11) 0.022(11)
O2 0.330(18) 0.370(16) 0.333(16) -0.109(15) -0.175(15) 0.209(15)
O3 0.39(2) 0.36(2) 0.41(2) 0.007(18) 0.012(18) 0.017(18)

loop_
_atom_type_symbol
_atom_type_description
_atom_type_scat_dispersion_real
_atom_type_scat_dispersion_imag
_atom_type_scat_source
C C 0.0033 0.0016 'International Tables Vol C Tables 4.2.6.8 and 6.1.1.4'
H H 0.0000 0.0000 'International Tables Vol C Tables 4.2.6.8 and 6.1.1.4'
Cd Cd -0.8075 1.2024 'International Tables Vol C Tables 4.2.6.8 and 6.1.1.4'
Cl Cl 0.1484 0.1585 'International Tables Vol C Tables 4.2.6.8 and 6.1.1.4'
N N 0.0061 0.0033 'International Tables Vol C Tables 4.2.6.8 and 6.1.1.4'
O O 0.0106 0.0060 'International Tables Vol C Tables 4.2.6.8 and 6.1.1.4'

loop_
_geom_angle_atom_site_label_1
_geom_angle_atom_site_label_2
_geom_angle_atom_site_label_3
_geom_angle
_geom_angle_site_symmetry_1
_geom_angle_site_symmetry_3
N12 Cd1 N12 91.14(15) 13_665 18_665
N12 Cd1 N12 88.86(15) 13_665 6
N12 Cd1 N12 180.00(19) 18_665 6
N12 Cd1 N12 88.86(15) 13_665 23_565
N12 Cd1 N12 91.14(15) 18_665 23_565
N12 Cd1 N12 88.86(15) 6 23_565
N12 Cd1 N12 91.14(15) 13_665 11_655
N12 Cd1 N12 88.86(15) 18_665 11_655
N12 Cd1 N12 91.14(15) 6 11_655
N12 Cd1 N12 180.00(19) 23_565 11_655
N12 Cd1 N12 180.0 13_665 .
N12 Cd1 N12 88.86(15) 18_665 .
N12 Cd1 N12 91.14(15) 6 .
N12 Cd1 N12 91.14(15) 23_565 .
N12 Cd1 N12 88.86(15) 11_655 .
C13 N11 C11 107.9(5) . .
C13 N11 H2 126.0 . .
C11 N11 H2 126.0 . .
C13 N12 C12 104.8(5) . .
C13 N12 Cd1 128.4(4) . .
C12 N12 Cd1 125.5(4) . .
C2 C1 C2 119.1(6) 17_765 .
C2 C1 C11 119.7(5) 17_765 .
C2 C1 C11 121.1(5) . .
C1 C2 C1 120.8(6) 8_566 .
C1 C2 H1 119.6 8_566 .
C1 C2 H1 119.6 . .
C12 C11 N11 104.1(5) . .
C12 C11 C1 131.6(5) . .
N11 C11 C1 124.2(5) . .
C11 C12 N12 111.6(5) . .
C11 C12 H3 124.2 . .
N12 C12 H3 124.2 . .
N12 C13 N11 111.5(5) . .
N12 C13 H4 124.3 . .
N11 C13 H4 124.3 . .
O13 Cl1 O14 109.9(8) . .
O13 Cl1 O12 109.4(7) . .
O14 Cl1 O12 109.8(7) . .
O13 Cl1 O11 109.9(7) . .
O14 Cl1 O11 109.2(7) . .
O12 Cl1 O11 108.7(7) . .
O11 Cl1B O13 111.2(10) . .
O11 Cl1B O14B 109.0(10) . .
O13 Cl1B O14B 108.5(10) . .
O11 Cl1B O12 110.3(10) . .
O13 Cl1B O12 109.6(10) . .
O14B Cl1B O12 108.2(10) . .

loop_
_geom_bond_atom_site_label_1
_geom_bond_atom_site_label_2
_geom_bond_distance
_geom_bond_site_symmetry_2
Cd1 N12 2.337(4) 13_665
Cd1 N12 2.337(4) 18_665
Cd1 N12 2.337(4) 6
Cd1 N12 2.337(4) 23_565
Cd1 N12 2.337(4) 11_655
Cd1 N12 2.338(4) .
N11 C13 1.348(8) .
N11 C11 1.362(7) .
N11 H2 0.8800 .
N12 C13 1.299(8) .
N12 C12 1.359(7) .
C1 C2 1.390(8) 17_765
C1 C2 1.396(8) .
C1 C11 1.464(7) .
C2 C1 1.390(8) 8_566
C2 H1 0.9500 .
C11 C12 1.355(7) .
C12 H3 0.9500 .
C13 H4 0.9500 .
Cl1 Cl1B 0.93(2) .
Cl1 O13 1.416(10) .
Cl1 O14 1.421(10) .
Cl1 O12 1.427(10) .
Cl1 O11 1.431(10) .
Cl1 O3 1.84(4) 6
Cl1B O3 0.97(4) 6
Cl1B O11 1.407(10) .
Cl1B O13 1.417(10) .
Cl1B O14B 1.420(11) .
Cl1B O12 1.422(10) .
O13 O3 1.68(4) 6
O14 O1 1.45(2) .
O14B O3 0.74(5) 6
O1 O14 1.45(2) 17_765
O1 O14 1.45(2) 8_566
O3 O14B 0.74(5) 23_565
O3 Cl1B 0.97(4) 23_565
O3 O13 1.68(4) 23_565
O3 Cl1 1.84(4) 23_565

loop_
_geom_torsion_atom_site_label_1
_geom_torsion_atom_site_label_2
_geom_torsion_atom_site_label_3
_geom_torsion_atom_site_label_4
_geom_torsion
_geom_torsion_site_symmetry_1
_geom_torsion_site_symmetry_4
C2 C1 C2 C1 1.6(13) 17_765 8_566
C11 C1 C2 C1 180.0(4) . 8_566
C13 N11 C11 C12 1.3(8) . .
C13 N11 C11 C1 179.4(7) . .
C2 C1 C11 C12 -11.9(11) 17_765 .
C2 C1 C11 C12 169.8(7) . .
C2 C1 C11 N11 170.6(7) 17_765 .
C2 C1 C11 N11 -7.7(10) . .
N11 C11 C12 N12 -1.0(7) . .
C1 C11 C12 N12 -178.9(6) . .
C13 N12 C12 C11 0.3(7) . .
Cd1 N12 C12 C11 168.4(4) . .
C12 N12 C13 N11 0.6(8) . .
Cd1 N12 C13 N11 -167.1(5) . .
C11 N11 C13 N12 -1.3(9) . .
